data_7702611
loop_
_publ_author_name
'Weymann-Schildknetch, Sandrine'
'Henry, Marc'

_publ_section_title
;
 Mechanistic aspects of the hydrolysis and condensation of titanium
 alkoxides complexed by tripodal ligands&#x2020;
;
_journal_issue 16
_journal_name_full 'Journal of the Chemical Society, Dalton Transactions'
_journal_page_first 2425
_journal_paper_doi 10.1039/b103398k
_journal_year 2001
_chemical_formula_moiety C28H62N2O20Ti4
_chemical_formula_sum 'C28 H62 N2 O20 Ti4'
_chemical_formula_weight 938.4
_space_group_IT_number 15
_space_group_name_Hall '-C 2yc'
_space_group_name_H-M_alt 'C 1 2/c 1'
_symmetry_cell_setting monoclinic
_symmetry_space_group_name_H-M 'C 1 2/c 1'
_cell_angle_alpha 90.0
_cell_angle_beta 102.44(2)
_cell_angle_gamma 90.0
_cell_formula_units_Z 4
_cell_length_a 13.351(5)
_cell_length_b 13.158(4)
_cell_length_c 13.182(5)
_cell_measurement_temperature 173
_cell_volume 2261.3(14)
_diffrn_ambient_temperature 173
_diffrn_measurement_device 'Philips PW1100/16'
_diffrn_measurement_method \q/2\q
_diffrn_radiation_monochromator graphite
_diffrn_radiation_source xray_tube
_diffrn_radiation_type Cu-K\a
_diffrn_radiation_wavelength 1.5418
_diffrn_reflns_limit_h_max 18
_diffrn_reflns_limit_h_min -18
_diffrn_reflns_limit_k_max 12
_diffrn_reflns_limit_k_min 0
_diffrn_reflns_limit_l_max 17
_diffrn_reflns_limit_l_min 0
_diffrn_reflns_theta_max 52
_diffrn_reflns_theta_min 3
_exptl_absorpt_coefficient_mu 68.101
_exptl_crystal_colour colorless
_exptl_crystal_density_diffrn 1.454
_exptl_crystal_density_method none
_exptl_crystal_description prism
_exptl_crystal_size_max 0.40
_exptl_crystal_size_mid 0.20
_exptl_crystal_size_min 0.20
_refine_diff_density_max 1.17
_refine_diff_density_min 0.82
_refine_ls_abs_structure_details ' ?'
_refine_ls_extinction_method none
_refine_ls_goodness_of_fit_obs 1.439
_refine_ls_hydrogen_treatment included_not_refined
_refine_ls_matrix_type full
_refine_ls_number_constraints 8
_refine_ls_number_parameters 253
_refine_ls_number_reflns 6263
_refine_ls_number_restraints 0
_refine_ls_R_factor_obs 0.048
_refine_ls_shift/esd_max 0.08
_refine_ls_shift/esd_mean 0.03
_refine_ls_structure_factor_coef F
_refine_ls_weighting_details 'w = 4Fo^2^/(\s^2^(Fo^2^) + 0.0064 Fo^4^)'
_refine_ls_weighting_scheme calc
_refine_ls_wR_factor_obs 0.070
_reflns_number_observed 1763
_reflns_number_total 2634
_reflns_observed_criterion >3.0\s(I)
_cod_data_source_file b103398k.txt
_cod_data_source_block ST854
_cod_depositor_comments
;
The following automatic conversions were performed:

data item '_refine_ls_weighting_scheme' value '4Fo^2^/(\s^2^(Fo^2^) +
0.0064 Fo^4^)' was changed to 'calc'. A new data item
'_refine_ls_weighting_details' was created with the value set to 'w =
4Fo^2^/(\s^2^(Fo^2^) + 0.0064 Fo^4^)'.

Automatic conversion script
Id: cif_fix_values 6909 2019-04-08 15:41:33Z antanas 
;
_cod_original_cell_volume 4287(1)
_cod_original_sg_symbol_H-M C2/c
_cod_original_formula_sum C28H62N2O20Ti4
_cod_database_code 7702611

loop_
_symmetry_equiv_pos_as_xyz
x,y,z
1/2-x,1/2+y,1/2-z
-x,-y,-z
1/2+x,1/2-y,1/2+z
-x,y,1/2-z
1/2+x,1/2+y,z
x,-y,1/2+z
1/2-x,1/2-y,-z

loop_
_atom_site_aniso_label
_atom_site_aniso_U_11
_atom_site_aniso_U_22
_atom_site_aniso_U_33
_atom_site_aniso_U_12
_atom_site_aniso_U_13
_atom_site_aniso_U_23
_atom_site_aniso_type_symbol
TI1 0.0514(5) 0.0830(7) 0.0563(6) 0.0004(6) 0.0178(4) 0.0030(6) Ti
TI2 0.0601(6) 0.0482(5) 0.0526(5) 0.0040(5) 0.0124(5) 0.0024(5) Ti
O1 0.056(2) 0.132(4) 0.087(3) 0.022(3) 0.018(2) 0.006(3) O
C1 0.075(5) 0.169(8) 0.128(6) 0.032(5) 0.019(4) 0.008(6) C
C2 0.099(5) 0.176(8) 0.178(7) 0.047(5) 0.066(4) 0.001(7) C
O2 0.066(2) 0.091(3) 0.070(2) 0.023(2) 0.023(2) 0.002(2) O
C3 0.103(5) 0.100(6) 0.154(7) 0.012(5) 0.037(5) 0.004(5) C
C4 0.229(7) 0.189(9) 0.245(8) 0.096(6) 0.155(5) 0.006(7) C
O3 0.097(3) 0.091(3) 0.079(2) 0.001(2) 0.048(2) 0.020(2) O
C5 0.218(8) 0.24(1) 0.121(5) 0.082(8) 0.101(5) 0.080(6) C
C6 0.46(2) 0.37(2) 0.137(7) 0.18(1) 0.158(8) 0.09(1) C
O4 0.049(2) 0.065(2) 0.041(2) 0.008(2) 0.005(2) 0.001(2) O
C7 0.053(3) 0.083(4) 0.059(3) 0.008(3) 0.007(3) 0.006(3) C
C8 0.063(3) 0.080(4) 0.045(3) 0.002(3) 0.002(3) 0.009(3) C
C9 0.050(3) 0.071(4) 0.046(3) 0.008(3) 0.005(2) 0.001(3) C
O5 0.052(2) 0.054(2) 0.037(2) 0.004(2) 0.006(2) 0.001(2) O
N1 0.071(3) 0.136(5) 0.057(3) 0.012(4) 0.021(3) 0.013(3) N
O6 0.135(9) 0.150(9) 0.080(6) 0.034(7) 0.021(7) 0.036(6) O
O7 0.273(8) 0.201(6) 0.069(4) 0.041(6) 0.022(5) 0.009(4) O
O6' 0.120(7) 0.173(8) 0.042(4) 0.066(6) 0.001(4) 0.044(5) O
C10 0.054(3) 0.087(4) 0.063(4) 0.008(3) 0.001(3) 0.021(3) C
O8 0.058(2) 0.060(2) 0.058(2) 0.010(2) 0.014(2) 0.006(2) O
O9 0.088(3) 0.057(2) 0.075(2) 0.008(2) 0.018(2) 0.016(2) O
C11 0.172(9) 0.167(7) 0.57(1) 0.046(7) 0.144(9) 0.239(7) C
C12 0.33(2) 0.126(9) 0.35(2) 0.050(9) 0.07(1) 0.07(1) C
O10 0.086(3) 0.061(2) 0.070(2) 0.002(2) 0.016(2) 0.019(2) O
C13 0.157(8) 0.190(8) 0.277(9) 0.043(7) 0.070(7) 0.162(6) C
C14 0.20(1) 0.26(1) 0.27(1) 0.054(9) 0.044(9) 0.194(7) C

loop_
_atom_site_label
_atom_site_fract_x
_atom_site_fract_y
_atom_site_fract_z
_atom_site_U_iso_or_equiv
_atom_site_thermal_displace_type
_atom_site_type_symbol
TI1 0.60998(6) 0.27999(9) 0.53987(6) 4.95(3) Biso Ti
TI2 0.73303(5) 0.11918(8) 0.49251(5) 4.23(2) Biso Ti
O1 0.5180(2) 0.3036(4) 0.4851(2) 7.2(1) Biso O
C1 0.4547(4) 0.3605(7) 0.4693(5) 9.8(3) Biso C
C2 0.4101(4) 0.3603(7) 0.5263(5) 11.5(3) Biso C
O2 0.5911(2) 0.1729(3) 0.5945(2) 5.9(1) Biso O
C3 0.5385(4) 0.0951(6) 0.5764(5) 9.3(2) Biso C
C4 0.5097(5) 0.0602(9) 0.6394(6) 16.2(3) Biso C
O3 0.6217(2) 0.3732(3) 0.6135(2) 6.7(1) Biso O
C5 0.6043(6) 0.3962(9) 0.6808(5) 14.5(3) Biso C
C6 0.6000(9) 0.359(1) 0.7317(6) 24.2(6) Biso C
O4 0.6325(2) 0.1750(3) 0.4577(2) 4.12(8) Biso O
C7 0.6052(3) 0.1915(5) 0.3804(3) 5.2(2) Biso C
C8 0.6443(3) 0.2809(5) 0.3522(3) 5.1(1) Biso C
C9 0.7278(3) 0.2626(4) 0.3579(3) 4.4(1) Biso C
O5 0.7669(2) 0.2508(2) 0.4341(2) 3.80(8) Biso O
N1 0.6125(3) 0.2975(5) 0.2694(3) 7.4(2) Biso N
O6 0.5592(6) 0.3640(8) 0.2512(6) 10.1(3) Biso O
O7 0.5926(5) 0.2255(5) 0.2337(3) 15.0(3) Biso O
O6' 0.3609(5) 0.3467(8) 0.2701(4) 9.0(3) Biso O
C10 0.6275(3) 0.3783(5) 0.3897(3) 5.5(2) Biso C
O8 0.6579(2) 0.3752(3) 0.4688(2) 4.61(9) Biso O
O9 0.7175(2) 0.0325(3) 0.5619(2) 5.8(1) Biso O
C11 0.7085(6) -0.0522(8) 0.5979(8) 23.2(4) Biso C
C12 0.7032(9) -0.1283(8) 0.600(1) 21.2(6) Biso C
O10 0.7299(2) 0.0396(3) 0.4140(2) 5.7(1) Biso O
C13 0.7363(6) -0.0404(8) 0.3684(6) 16.1(3) Biso C
C14 0.6950(7) -0.0951(9) 0.3292(7) 19.3(4) Biso C
H1 0.4244 0.3354 0.4237 12 Biso H
H2 0.4686 0.4287 0.4622 12 Biso H
H3 0.3673 0.4019 0.5101 14 Biso H
H4 0.3947 0.2928 0.5338 14 Biso H
H5 0.4389 0.3860 0.5722 14 Biso H
H6 0.5613 0.0392 0.5570 12 Biso H
H7 0.4980 0.1194 0.5387 12 Biso H
H8 0.4743 0.0075 0.6235 21 Biso H
H9 0.5494 0.0349 0.6773 21 Biso H
H10 0.4861 0.1150 0.6591 21 Biso H
H11 0.5559 0.4247 0.6650 18 Biso H
H12 0.6391 0.4486 0.6989 18 Biso H
H13 0.5855 0.4067 0.7649 31 Biso H
H14 0.5636 0.3065 0.7207 31 Biso H
H15 0.6469 0.3304 0.7546 31 Biso H
H16 0.5532 0.2053 0.3717 6 Biso H
H17 0.6132 0.1320 0.3536 6 Biso H
H18 0.7480 0.3189 0.3365 5 Biso H
H19 0.7339 0.2027 0.3307 5 Biso H
H20 0.5750 0.3869 0.3812 7 Biso H
H21 0.6487 0.4338 0.3683 7 Biso H
H22 0.6636 -0.0341 0.6127 30 Biso H
H23 0.7494 -0.0443 0.6394 30 Biso H
H24 0.6972 -0.1470 0.6492 27 Biso H
H25 0.6608 -0.1496 0.5639 27 Biso H
H26 0.7467 -0.1598 0.5906 27 Biso H
H27 0.7670 -0.0861 0.4017 20 Biso H
H28 0.7640 -0.0120 0.3348 20 Biso H
H29 0.7224 -0.1422 0.3063 25 Biso H
H30 0.6660 -0.1307 0.3582 25 Biso H
H31 0.6629 -0.0566 0.2912 25 Biso H

loop_
_geom_angle_atom_site_label_1
_geom_angle_atom_site_label_2
_geom_angle_atom_site_label_3
_geom_angle
O1 TI1 O2 99.9(2)
O5 TI2 O8 76.8(1)
O1 TI1 O3 104.1(2)
O5 TI2 O9 164.1(1)
O1 TI1 O4 91.4(1)
O5 TI2 O10 92.3(1)
O1 TI1 O5 159.0(1)
O5 TI2 O8 83.4(1)
O1 TI1 O8 91.3(1)
O5 TI2 O9 92.8(1)
O2 TI1 O3 97.4(2)
O5 TI2 O10 164.4(1)
O2 TI1 O4 88.2(1)
O8 TI2 O9 94.4(1)
O2 TI1 O5 92.7(1)
O8 TI2 O10 99.4(1)
O2 TI1 O8 162.3(1)
O9 TI2 O10 102.3(1)
O3 TI1 O4 162.2(1)
O1 C1 C2 115.8(6)
O3 TI1 O5 90.7(1)
O2 C3 C4 113.6(6)
O3 TI1 O8 93.0(1)
O3 C5 C6 139.(2)
O4 TI1 O5 72.17(9)
O4 C7 C8 111.4(3)
O4 TI1 O8 77.8(1)
C7 C8 C9 113.1(4)
O5 TI1 O8 72.8(1)
C7 C8 N1 109.8(4)
O4 TI2 O5 83.8(1)
C7 C8 C10 110.2(4)
O4 TI2 O5 77.2(1)
C9 C8 N1 104.9(4)
O4 TI2 O8 155.9(1)
C9 C8 C10 113.6(4)
O4 TI2 O9 100.8(1)
N1 C8 C10 104.8(4)
O4 TI2 O10 95.6(1)
C8 C9 O5 111.8(3)
O5 TI2 O5 73.3(1)
C8 N1 O6 117.3(6)
C8 N1 O7 116.6(6)
N1 O7 O6' 38.0(4)
C8 N1 O6' 125.4(6)
O6 O7 O6' 50.2(5)
O6 N1 O7 106.1(6)
N1 O6' O6 53.1(5)
O6 N1 O6' 81.9(8)
N1 O6' O7 38.4(4)
O7 N1 O6' 103.6(7)
O6 O6' O7 69.8(5)
N1 O6 O7 34.5(4)
C8 C10 O8 110.9(3)
N1 O6 O6' 45.0(5)
O9 C11 C12 152.(2)
O7 O6 O6' 60.0(5)
O10 C13 C14 136.(1)
N1 O7 O6 39.4(4)

loop_
_geom_bond_atom_site_label_1
_geom_bond_atom_site_label_2
_geom_bond_distance
TI1 O1 1.792(3)
O4 C7 1.402(5)
TI1 O2 1.800(3)
C7 C8 1.525(6)
TI1 O3 1.794(3)
C8 C9 1.531(6)
TI1 O4 2.140(3)
C8 N1 1.508(6)
TI1 O5 2.243(3)
C8 C10 1.513(6)
TI1 O8 2.122(3)
C9 O5 1.424(5)
TI2 O4 1.960(3)
N1 O6 1.302(9)
TI2 O5 2.191(2)
N1 O7 1.161(7)
TI2 O5 2.170(3)
N1 O6' 1.151(7)
TI2 O8 1.974(3)
O6 O7 1.97(1)
TI2 O9 1.768(3)
O6 O6' 1.61(1)
TI2 O10 1.761(3)
O7 O6' 1.82(1)
O1 C1 1.359(6)
C10 O8 1.428(5)
C1 C2 1.454(9)
O9 C11 1.321(9)
O2 C3 1.397(7)
C11 C12 1.01(1)
C3 C4 1.438(9)
O10 C13 1.361(8)
O3 C5 1.362(8)
C13 C14 1.17(1)
C5 C6 1.07(1)
